data_4032178
loop_
_publ_author_name
'Sahoo, Harekrishna'
'Mukherjee, Sayan'
'Grandhi, Gowri Sankar'
'Selvakumar, Jayaraman'
'Baidya, Mahiuddin'

_publ_section_title
;
 Copper Catalyzed C-N Cross-Coupling Reaction of Aryl Boronic Acids at
 Room Temperature through Chelation Assistance.
;
_journal_issue 5
_journal_name_full 'The Journal of organic chemistry'
_journal_page_first 2764
_journal_page_last 2771
_journal_paper_doi 10.1021/acs.joc.7b00002
_journal_volume 82
_journal_year 2017
_chemical_formula_sum 'C23 H19 N3 O'
_chemical_formula_weight 353.41
_space_group_crystal_system triclinic
_space_group_IT_number 2
_space_group_name_Hall '-P 1'
_space_group_name_H-M_alt 'P -1'
_symmetry_space_group_name_Hall '-P 1'
_symmetry_space_group_name_H-M 'P -1'
_atom_sites_solution_hydrogens geom
_audit_creation_method SHELXL-2014/7
_cell_angle_alpha 109.8723(17)
_cell_angle_beta 106.5283(17)
_cell_angle_gamma 92.9933(16)
_cell_formula_units_Z 2
_cell_length_a 9.3524(3)
_cell_length_b 9.4185(3)
_cell_length_c 12.0991(4)
_cell_measurement_reflns_used 4495
_cell_measurement_temperature 296(2)
_cell_measurement_theta_max 24.67
_cell_measurement_theta_min 2.33
_cell_volume 947.68(6)
_computing_cell_refinement 'Bruker SAINT'
_computing_data_collection 'Bruker APEX2'
_computing_data_reduction 'Bruker SAINT'
_computing_molecular_graphics 'Bruker SHELXTL'
_computing_publication_material 'Bruker SHELXTL'
_computing_structure_refinement 'SHELXL-2014/7 (Sheldrick, 2014)'
_computing_structure_solution 'SHELXS-97 (Sheldrick 2008)'
_diffrn_ambient_temperature 296(2)
_diffrn_measured_fraction_theta_full 0.999
_diffrn_measured_fraction_theta_max 0.999
_diffrn_measurement_device_type 'Bruker APEX-II CCD'
_diffrn_measurement_method '\f and \w scans'
_diffrn_radiation_type MoK\a
_diffrn_radiation_wavelength 0.71073
_diffrn_reflns_av_R_equivalents 0.0210
_diffrn_reflns_av_unetI/netI 0.0213
_diffrn_reflns_Laue_measured_fraction_full 0.999
_diffrn_reflns_Laue_measured_fraction_max 0.999
_diffrn_reflns_limit_h_max 11
_diffrn_reflns_limit_h_min -11
_diffrn_reflns_limit_k_max 11
_diffrn_reflns_limit_k_min -11
_diffrn_reflns_limit_l_max 14
_diffrn_reflns_limit_l_min -14
_diffrn_reflns_number 13634
_diffrn_reflns_point_group_measured_fraction_full 0.999
_diffrn_reflns_point_group_measured_fraction_max 0.999
_diffrn_reflns_theta_full 24.998
_diffrn_reflns_theta_max 24.998
_diffrn_reflns_theta_min 1.890
_exptl_absorpt_coefficient_mu 0.078
_exptl_absorpt_correction_type none
_exptl_crystal_density_diffrn 1.239
_exptl_crystal_description BLOCK
_exptl_crystal_F_000 372
_exptl_crystal_size_max 0.300
_exptl_crystal_size_mid 0.250
_exptl_crystal_size_min 0.250
_refine_diff_density_max 0.176
_refine_diff_density_min -0.126
_refine_diff_density_rms 0.028
_refine_ls_extinction_coef 0.022(3)
_refine_ls_extinction_expression Fc^*^=kFc[1+0.001xFc^2^\l^3^/sin(2\q)]^-1/4^
_refine_ls_extinction_method 'SHELXL-2014/7 (Sheldrick 2014'
_refine_ls_goodness_of_fit_ref 1.044
_refine_ls_hydrogen_treatment constr
_refine_ls_matrix_type full
_refine_ls_number_parameters 246
_refine_ls_number_reflns 3337
_refine_ls_number_restraints 0
_refine_ls_restrained_S_all 1.044
_refine_ls_R_factor_all 0.0503
_refine_ls_R_factor_gt 0.0375
_refine_ls_shift/su_max 0.002
_refine_ls_shift/su_mean 0.000
_refine_ls_structure_factor_coef Fsqd
_refine_ls_weighting_details 'w=1/[\s^2^(Fo^2^)+(0.0434P)^2^+0.1979P] where P=(Fo^2^+2Fc^2^)/3'
_refine_ls_weighting_scheme calc
_refine_ls_wR_factor_gt 0.0921
_refine_ls_wR_factor_ref 0.1012
_reflns_Friedel_coverage 0.000
_reflns_number_gt 2637
_reflns_number_total 3337
_reflns_threshold_expression 'I > 2\s(I)'
_cod_data_source_file jo7b00002_si_004.cif
_cod_data_source_block 272
_cod_depositor_comments 'Adding full bibliography for 4032178--4032180.cif.'
_cod_original_cell_volume 947.68(5)
_cod_database_code 4032178
_shelx_shelxl_version_number 2014/7
_shelx_space_group_comment
; 
The symmetry employed for this shelxl refinement is uniquely defined 
by the following loop, which should always be used as a source of 
symmetry information in preference to the above space-group names. 
They are only intended as comments. 
;
_shelx_estimated_absorpt_t_min 0.977
_shelx_estimated_absorpt_t_max 0.981

loop_
_space_group_symop_operation_xyz
'x, y, z'
'-x, -y, -z'

loop_
_atom_site_label
_atom_site_type_symbol
_atom_site_fract_x
_atom_site_fract_y
_atom_site_fract_z
_atom_site_U_iso_or_equiv
_atom_site_adp_type
_atom_site_occupancy
_atom_site_site_symmetry_order
_atom_site_calc_flag
_atom_site_refinement_flags_posn
_atom_site_refinement_flags_adp
C1 C 0.1230(2) 0.4697(3) 0.8463(2) 0.0792(6) Uani 1 1 d . .
H1 H 0.1535 0.4376 0.9128 0.095 Uiso 1 1 calc R U
C2 C -0.0014(2) 0.3962(2) 0.7425(2) 0.0788(6) Uani 1 1 d . .
H2 H -0.0676 0.3089 0.7262 0.095 Uiso 1 1 calc R U
C3 C -0.00658(19) 0.4786(2) 0.66934(18) 0.0609(5) Uani 1 1 d . .
H3 H -0.0783 0.4594 0.5925 0.073 Uiso 1 1 calc R U
C4 C 0.15199(16) 0.71419(17) 0.69251(13) 0.0389(4) Uani 1 1 d . .
C5 C 0.04506(18) 0.80251(19) 0.66178(15) 0.0486(4) Uani 1 1 d . .
H5 H -0.0531 0.7789 0.6610 0.058 Uiso 1 1 calc R U
C6 C 0.0831(2) 0.9252(2) 0.63233(16) 0.0550(4) Uani 1 1 d . .
H6 H 0.0104 0.9832 0.6107 0.066 Uiso 1 1 calc R U
C7 C 0.2288(2) 0.96200(19) 0.63494(15) 0.0526(4) Uani 1 1 d . .
H7 H 0.2557 1.0477 0.6190 0.063 Uiso 1 1 calc R U
C8 C 0.33480(18) 0.87132(17) 0.66126(14) 0.0437(4) Uani 1 1 d . .
H8 H 0.4324 0.8950 0.6609 0.052 Uiso 1 1 calc R U
C9 C 0.29740(15) 0.74552(16) 0.68822(12) 0.0362(3) Uani 1 1 d . .
C10 C 0.54955(15) 0.72003(15) 0.80910(13) 0.0353(3) Uani 1 1 d . .
C11 C 0.54910(17) 0.81325(18) 0.92500(14) 0.0451(4) Uani 1 1 d . .
H11 H 0.4581 0.8317 0.9395 0.054 Uiso 1 1 calc R U
C12 C 0.6846(2) 0.8789(2) 1.01933(16) 0.0578(5) Uani 1 1 d . .
H12 H 0.6847 0.9421 1.0975 0.069 Uiso 1 1 calc R U
C13 C 0.81903(19) 0.8514(2) 0.99847(17) 0.0597(5) Uani 1 1 d . .
H13 H 0.9098 0.8954 1.0626 0.072 Uiso 1 1 calc R U
C14 C 0.81990(17) 0.75913(19) 0.88332(17) 0.0535(4) Uani 1 1 d . .
H14 H 0.9112 0.7399 0.8698 0.064 Uiso 1 1 calc R U
C15 C 0.68508(16) 0.69445(17) 0.78705(15) 0.0435(4) Uani 1 1 d . .
H15 H 0.6856 0.6344 0.7083 0.052 Uiso 1 1 calc R U
C16 C 0.37699(16) 0.49749(17) 0.63540(13) 0.0412(4) Uani 1 1 d . .
C17 C 0.46903(16) 0.39195(16) 0.68016(14) 0.0400(4) Uani 1 1 d . .
C18 C 0.50285(19) 0.39779(18) 0.80092(15) 0.0499(4) Uani 1 1 d . .
H18 H 0.4674 0.4694 0.8570 0.060 Uiso 1 1 calc R U
C19 C 0.58899(19) 0.2976(2) 0.83837(17) 0.0561(5) Uani 1 1 d . .
H19 H 0.6101 0.3022 0.9195 0.067 Uiso 1 1 calc R U
C20 C 0.64437(18) 0.19089(19) 0.75807(18) 0.0531(4) Uani 1 1 d . .
C21 C 0.60618(19) 0.18275(19) 0.63704(18) 0.0564(5) Uani 1 1 d . .
H21 H 0.6401 0.1098 0.5807 0.068 Uiso 1 1 calc R U
C22 C 0.51819(18) 0.28121(18) 0.59763(15) 0.0502(4) Uani 1 1 d . .
H22 H 0.4922 0.2725 0.5152 0.060 Uiso 1 1 calc R U
C23 C 0.7460(2) 0.0888(3) 0.8022(2) 0.0844(7) Uani 1 1 d . .
H23A H 0.8451 0.1468 0.8508 0.127 Uiso 1 1 calc R U
H23B H 0.7525 0.0057 0.7319 0.127 Uiso 1 1 calc R U
H23C H 0.7052 0.0488 0.8521 0.127 Uiso 1 1 calc R U
N1 N 0.11192(13) 0.59362(14) 0.72910(12) 0.0438(3) Uani 1 1 d . .
N2 N 0.19380(16) 0.59057(19) 0.84046(14) 0.0649(4) Uani 1 1 d . .
N3 N 0.40783(12) 0.64998(13) 0.71195(10) 0.0366(3) Uani 1 1 d . .
O1 O 0.27609(13) 0.45131(13) 0.53564(10) 0.0619(4) Uani 1 1 d . .

loop_
_atom_site_aniso_label
_atom_site_aniso_U_11
_atom_site_aniso_U_22
_atom_site_aniso_U_33
_atom_site_aniso_U_23
_atom_site_aniso_U_13
_atom_site_aniso_U_12
C1 0.0623(12) 0.1007(16) 0.0960(16) 0.0717(14) 0.0163(12) 0.0021(11)
C2 0.0631(12) 0.0742(13) 0.1053(17) 0.0499(13) 0.0192(12) -0.0078(10)
C3 0.0456(10) 0.0635(11) 0.0634(11) 0.0220(10) 0.0065(8) -0.0047(8)
C4 0.0383(8) 0.0443(8) 0.0313(8) 0.0141(7) 0.0066(6) 0.0092(6)
C5 0.0405(9) 0.0628(10) 0.0466(9) 0.0247(8) 0.0127(7) 0.0190(8)
C6 0.0599(11) 0.0642(11) 0.0516(10) 0.0316(9) 0.0174(8) 0.0327(9)
C7 0.0673(11) 0.0509(10) 0.0503(10) 0.0288(8) 0.0206(8) 0.0197(8)
C8 0.0464(9) 0.0472(9) 0.0415(9) 0.0197(7) 0.0158(7) 0.0110(7)
C9 0.0381(8) 0.0389(8) 0.0292(7) 0.0116(6) 0.0076(6) 0.0110(6)
C10 0.0352(7) 0.0349(7) 0.0356(8) 0.0157(6) 0.0076(6) 0.0080(6)
C11 0.0432(8) 0.0507(9) 0.0376(8) 0.0123(7) 0.0113(7) 0.0128(7)
C12 0.0600(11) 0.0618(11) 0.0373(9) 0.0090(8) 0.0053(8) 0.0136(9)
C13 0.0442(10) 0.0605(11) 0.0567(11) 0.0171(9) -0.0039(8) 0.0074(8)
C14 0.0361(8) 0.0551(10) 0.0679(12) 0.0243(9) 0.0119(8) 0.0118(7)
C15 0.0434(9) 0.0424(8) 0.0460(9) 0.0155(7) 0.0166(7) 0.0125(7)
C16 0.0425(8) 0.0413(8) 0.0342(8) 0.0104(7) 0.0081(7) 0.0090(7)
C17 0.0403(8) 0.0359(8) 0.0397(8) 0.0128(7) 0.0083(6) 0.0056(6)
C18 0.0585(10) 0.0476(9) 0.0465(9) 0.0204(8) 0.0172(8) 0.0113(8)
C19 0.0607(11) 0.0587(11) 0.0547(11) 0.0352(9) 0.0107(9) 0.0057(9)
C20 0.0405(9) 0.0468(9) 0.0768(13) 0.0351(9) 0.0118(8) 0.0042(7)
C21 0.0578(10) 0.0442(9) 0.0693(12) 0.0202(9) 0.0231(9) 0.0188(8)
C22 0.0591(10) 0.0443(9) 0.0432(9) 0.0142(7) 0.0120(8) 0.0146(8)
C23 0.0602(12) 0.0792(14) 0.133(2) 0.0710(15) 0.0185(13) 0.0215(10)
N1 0.0367(7) 0.0512(8) 0.0445(7) 0.0230(6) 0.0081(6) 0.0065(6)
N2 0.0515(8) 0.0859(11) 0.0620(10) 0.0487(9) 0.0020(7) -0.0027(8)
N3 0.0359(6) 0.0366(6) 0.0338(6) 0.0115(5) 0.0074(5) 0.0099(5)
O1 0.0628(8) 0.0535(7) 0.0433(7) 0.0051(6) -0.0075(6) 0.0172(6)

loop_
_atom_type_symbol
_atom_type_description
_atom_type_scat_dispersion_real
_atom_type_scat_dispersion_imag
_atom_type_scat_source
C C 0.0033 0.0016 'International Tables Vol C Tables 4.2.6.8 and 6.1.1.4'
H H 0.0000 0.0000 'International Tables Vol C Tables 4.2.6.8 and 6.1.1.4'
N N 0.0061 0.0033 'International Tables Vol C Tables 4.2.6.8 and 6.1.1.4'
O O 0.0106 0.0060 'International Tables Vol C Tables 4.2.6.8 and 6.1.1.4'

loop_
_geom_angle_atom_site_label_1
_geom_angle_atom_site_label_2
_geom_angle_atom_site_label_3
_geom_angle
N2 C1 C2 112.42(18)
N2 C1 H1 123.8
C2 C1 H1 123.8
C3 C2 C1 105.14(17)
C3 C2 H2 127.4
C1 C2 H2 127.4
N1 C3 C2 106.89(17)
N1 C3 H3 126.6
C2 C3 H3 126.6
C5 C4 C9 119.73(14)
C5 C4 N1 119.22(13)
C9 C4 N1 121.05(13)
C6 C5 C4 120.42(15)
C6 C5 H5 119.8
C4 C5 H5 119.8
C7 C6 C5 120.06(15)
C7 C6 H6 120.0
C5 C6 H6 120.0
C6 C7 C8 119.87(16)
C6 C7 H7 120.1
C8 C7 H7 120.1
C7 C8 C9 120.74(15)
C7 C8 H8 119.6
C9 C8 H8 119.6
C8 C9 C4 119.03(13)
C8 C9 N3 120.00(13)
C4 C9 N3 120.97(13)
C11 C10 C15 120.20(14)
C11 C10 N3 119.21(12)
C15 C10 N3 120.59(13)
C10 C11 C12 119.58(15)
C10 C11 H11 120.2
C12 C11 H11 120.2
C13 C12 C11 120.38(16)
C13 C12 H12 119.8
C11 C12 H12 119.8
C14 C13 C12 120.18(15)
C14 C13 H13 119.9
C12 C13 H13 119.9
C13 C14 C15 120.19(15)
C13 C14 H14 119.9
C15 C14 H14 119.9
C10 C15 C14 119.43(15)
C10 C15 H15 120.3
C14 C15 H15 120.3
O1 C16 N3 120.86(13)
O1 C16 C17 121.56(13)
N3 C16 C17 117.58(12)
C22 C17 C18 118.80(15)
C22 C17 C16 118.90(14)
C18 C17 C16 122.27(14)
C19 C18 C17 120.22(16)
C19 C18 H18 119.9
C17 C18 H18 119.9
C20 C19 C18 121.42(17)
C20 C19 H19 119.3
C18 C19 H19 119.3
C19 C20 C21 117.92(16)
C19 C20 C23 120.85(19)
C21 C20 C23 121.21(18)
C20 C21 C22 121.30(16)
C20 C21 H21 119.4
C22 C21 H21 119.4
C17 C22 C21 120.24(16)
C17 C22 H22 119.9
C21 C22 H22 119.9
C20 C23 H23A 109.5
C20 C23 H23B 109.5
H23A C23 H23B 109.5
C20 C23 H23C 109.5
H23A C23 H23C 109.5
H23B C23 H23C 109.5
C3 N1 N2 111.81(14)
C3 N1 C4 128.30(14)
N2 N1 C4 119.80(12)
C1 N2 N1 103.73(15)
C16 N3 C9 118.48(11)
C16 N3 C10 123.03(11)
C9 N3 C10 118.35(11)

loop_
_geom_bond_atom_site_label_1
_geom_bond_atom_site_label_2
_geom_bond_distance
C1 N2 1.320(2)
C1 C2 1.380(3)
C1 H1 0.9300
C2 C3 1.355(3)
C2 H2 0.9300
C3 N1 1.345(2)
C3 H3 0.9300
C4 C5 1.384(2)
C4 C9 1.396(2)
C4 N1 1.4205(19)
C5 C6 1.378(2)
C5 H5 0.9300
C6 C7 1.377(2)
C6 H6 0.9300
C7 C8 1.381(2)
C7 H7 0.9300
C8 C9 1.385(2)
C8 H8 0.9300
C9 N3 1.4362(18)
C10 C11 1.380(2)
C10 C15 1.384(2)
C10 N3 1.4384(17)
C11 C12 1.381(2)
C11 H11 0.9300
C12 C13 1.372(2)
C12 H12 0.9300
C13 C14 1.371(3)
C13 H13 0.9300
C14 C15 1.385(2)
C14 H14 0.9300
C15 H15 0.9300
C16 O1 1.2201(17)
C16 N3 1.3799(18)
C16 C17 1.487(2)
C17 C22 1.378(2)
C17 C18 1.385(2)
C18 C19 1.381(2)
C18 H18 0.9300
C19 C20 1.378(3)
C19 H19 0.9300
C20 C21 1.379(3)
C20 C23 1.506(2)
C21 C22 1.386(2)
C21 H21 0.9300
C22 H22 0.9300
C23 H23A 0.9600
C23 H23B 0.9600
C23 H23C 0.9600
N1 N2 1.3580(18)

loop_
_geom_torsion_atom_site_label_1
_geom_torsion_atom_site_label_2
_geom_torsion_atom_site_label_3
_geom_torsion_atom_site_label_4
_geom_torsion
N2 C1 C2 C3 -0.3(3)
C1 C2 C3 N1 0.7(2)
C9 C4 C5 C6 -2.9(2)
N1 C4 C5 C6 176.56(14)
C4 C5 C6 C7 -0.9(2)
C5 C6 C7 C8 3.1(3)
C6 C7 C8 C9 -1.6(2)
C7 C8 C9 C4 -2.1(2)
C7 C8 C9 N3 178.25(14)
C5 C4 C9 C8 4.3(2)
N1 C4 C9 C8 -175.10(13)
C5 C4 C9 N3 -176.03(13)
N1 C4 C9 N3 4.6(2)
C15 C10 C11 C12 -1.0(2)
N3 C10 C11 C12 178.92(15)
C10 C11 C12 C13 -0.3(3)
C11 C12 C13 C14 0.5(3)
C12 C13 C14 C15 0.7(3)
C11 C10 C15 C14 2.1(2)
N3 C10 C15 C14 -177.84(13)
C13 C14 C15 C10 -1.9(2)
O1 C16 C17 C22 42.6(2)
N3 C16 C17 C22 -138.58(15)
O1 C16 C17 C18 -135.23(17)
N3 C16 C17 C18 43.6(2)
C22 C17 C18 C19 2.3(2)
C16 C17 C18 C19 -179.88(14)
C17 C18 C19 C20 0.6(2)
C18 C19 C20 C21 -2.5(2)
C18 C19 C20 C23 176.24(16)
C19 C20 C21 C22 1.7(2)
C23 C20 C21 C22 -177.09(16)
C18 C17 C22 C21 -3.1(2)
C16 C17 C22 C21 178.97(14)
C20 C21 C22 C17 1.2(3)
C2 C3 N1 N2 -0.9(2)
C2 C3 N1 C4 -177.36(16)
C5 C4 N1 C3 52.5(2)
C9 C4 N1 C3 -128.05(17)
C5 C4 N1 N2 -123.69(16)
C9 C4 N1 N2 55.73(19)
C2 C1 N2 N1 -0.2(2)
C3 N1 N2 C1 0.7(2)
C4 N1 N2 C1 177.49(15)
O1 C16 N3 C9 15.5(2)
C17 C16 N3 C9 -163.35(13)
O1 C16 N3 C10 -160.16(14)
C17 C16 N3 C10 21.0(2)
C8 C9 N3 C16 -119.75(15)
C4 C9 N3 C16 60.60(18)
C8 C9 N3 C10 56.11(18)
C4 C9 N3 C10 -123.54(14)
C11 C10 N3 C16 -133.78(15)
C15 C10 N3 C16 46.2(2)
C11 C10 N3 C9 50.56(18)
C15 C10 N3 C9 -129.50(14)
